data_7042488
loop_
_publ_author_name
'Yang, Jin'

_publ_section_title
;
 Synthesis of (NHC)Pd(salicylaldimine)Cl complexes through
 template-directed ortho-aromatic metaloxylation of NHC-palladacycles
 derived from arylimines.
;
_journal_issue 15
_journal_name_full 'Dalton transactions (Cambridge, England : 2003)'
_journal_page_first 5003
_journal_page_last 5007
_journal_paper_doi 10.1039/c7dt00007c
_journal_volume 46
_journal_year 2017
_chemical_formula_moiety 'C37 H40 Cl N3 O Pd'
_chemical_formula_sum 'C37 H40 Cl N3 O Pd'
_chemical_formula_weight 684.57
_chemical_name_systematic
; 
 ? 
;
_space_group_IT_number 2
_symmetry_cell_setting triclinic
_symmetry_space_group_name_Hall '-P 1'
_symmetry_space_group_name_H-M 'P -1'
_atom_sites_solution_hydrogens geom
_atom_sites_solution_primary direct
_atom_sites_solution_secondary difmap
_audit_creation_method SHELXL-97
_audit_update_record
;
2016-12-30 deposited with the CCDC.
2017-03-15 downloaded from the CCDC.
;
_cell_angle_alpha 89.854(2)
_cell_angle_beta 86.654(2)
_cell_angle_gamma 73.432(2)
_cell_formula_units_Z 2
_cell_length_a 8.7837(11)
_cell_length_b 10.6465(13)
_cell_length_c 18.771(2)
_cell_measurement_reflns_used 6969
_cell_measurement_temperature 296(2)
_cell_measurement_theta_max 28.3165
_cell_measurement_theta_min 2.6640
_cell_volume 1679.5(3)
_computing_cell_refinement 'Bruker SMART'
_computing_data_collection 'Bruker SMART APEX II'
_computing_data_reduction 'Bruker SAINT'
_computing_molecular_graphics 'Bruker SHELXTL'
_computing_publication_material 'Bruker SHELXTL'
_computing_structure_refinement 'SHELXL-97 (Sheldrick, 2008)'
_computing_structure_solution 'SHELXS-97 (Sheldrick, 2008)'
_diffrn_ambient_temperature 296(2)
_diffrn_measured_fraction_theta_full 0.989
_diffrn_measured_fraction_theta_max 0.989
_diffrn_measurement_device_type 'Bruker APEX II area detector'
_diffrn_measurement_method '\w scans'
_diffrn_radiation_monochromator graphite
_diffrn_radiation_source 'fine-focus sealed tube'
_diffrn_radiation_type MoK\a
_diffrn_radiation_wavelength 0.71073
_diffrn_reflns_av_R_equivalents 0.0136
_diffrn_reflns_av_unetI/netI 0.0246
_diffrn_reflns_limit_h_max 10
_diffrn_reflns_limit_h_min -9
_diffrn_reflns_limit_k_max 11
_diffrn_reflns_limit_k_min -12
_diffrn_reflns_limit_l_max 22
_diffrn_reflns_limit_l_min -22
_diffrn_reflns_number 8604
_diffrn_reflns_theta_full 25.00
_diffrn_reflns_theta_max 25.00
_diffrn_reflns_theta_min 2.60
_exptl_absorpt_coefficient_mu 0.664
_exptl_absorpt_correction_T_max 0.8954
_exptl_absorpt_correction_T_min 0.8462
_exptl_absorpt_correction_type multi-scan
_exptl_absorpt_process_details SADABS
_exptl_crystal_colour yellow
_exptl_crystal_density_diffrn 1.354
_exptl_crystal_density_method 'not measured'
_exptl_crystal_description block
_exptl_crystal_F_000 708
_exptl_crystal_size_max 0.26
_exptl_crystal_size_mid 0.23
_exptl_crystal_size_min 0.17
_refine_diff_density_max 0.287
_refine_diff_density_min -0.662
_refine_diff_density_rms 0.051
_refine_ls_extinction_method none
_refine_ls_goodness_of_fit_ref 1.036
_refine_ls_hydrogen_treatment constr
_refine_ls_matrix_type full
_refine_ls_number_parameters 397
_refine_ls_number_reflns 5856
_refine_ls_number_restraints 1
_refine_ls_restrained_S_all 1.036
_refine_ls_R_factor_all 0.0280
_refine_ls_R_factor_gt 0.0255
_refine_ls_shift/su_max 0.005
_refine_ls_shift/su_mean 0.000
_refine_ls_structure_factor_coef Fsqd
_refine_ls_weighting_details 'calc w=1/[\s^2^(Fo^2^)+(0.0413P)^2^+0.4303P] where P=(Fo^2^+2Fc^2^)/3'
_refine_ls_weighting_scheme calc
_refine_ls_wR_factor_gt 0.0686
_refine_ls_wR_factor_ref 0.0702
_reflns_number_gt 5433
_reflns_number_total 5856
_reflns_threshold_expression >2sigma(I)
_cod_data_source_file c7dt00007c2.cif
_cod_data_source_block 2a
_cod_depositor_comments
;
The following automatic conversions were performed:

'_symmetry_cell_setting' value 'Triclinic' changed to 'triclinic'
according to
/home/data/users/saulius/crontab/automatic-downloads/rss-feeds/RSC/lib/dictionaries/cif_core.dic
dictionary named 'cif_core.dic' version 2.4.2 from 2011-04-26.

'_exptl_absorpt_correction_type' value 'Multi-scan' changed to
'multi-scan' according to
/home/data/users/saulius/crontab/automatic-downloads/rss-feeds/RSC/lib/dictionaries/cif_core.dic
dictionary named 'cif_core.dic' version 2.4.2 from 2011-04-26.

Automatic conversion script
Id: cif_fix_values 4973 2017-02-22 13:04:09Z antanas 

 Adding full bibliography for 7042488--7042495.cif.
;
_cod_original_cell_volume 1679.5(4)
_cod_original_sg_symbol_H-M P-1
_cod_database_code 7042488

loop_
_symmetry_equiv_pos_as_xyz
'x, y, z'
'-x, -y, -z'

loop_
_atom_site_label
_atom_site_type_symbol
_atom_site_fract_x
_atom_site_fract_y
_atom_site_fract_z
_atom_site_U_iso_or_equiv
_atom_site_adp_type
_atom_site_occupancy
_atom_site_symmetry_multiplicity
_atom_site_calc_flag
_atom_site_refinement_flags
Pd1 Pd 0.565337(18) 0.710181(14) 0.746056(7) 0.03373(7) Uani 1 1 d U
Cl1 Cl 0.33172(7) 0.84769(6) 0.79251(3) 0.05321(15) Uani 1 1 d .
N1 N 0.5691(2) 0.89027(18) 0.62192(9) 0.0460(5) Uani 1 1 d .
N2 N 0.6225(2) 0.96943(17) 0.71880(9) 0.0436(4) Uani 1 1 d .
N3 N 0.5412(2) 0.55753(17) 0.80836(9) 0.0373(4) Uani 1 1 d .
O1 O 0.76843(19) 0.59716(15) 0.69813(9) 0.0491(4) Uani 1 1 d .
C1 C 0.5895(2) 0.8634(2) 0.69175(11) 0.0372(4) Uani 1 1 d U
C2 C 0.5896(4) 1.0115(3) 0.60629(14) 0.0675(8) Uani 1 1 d .
H2 H 0.5810 1.0515 0.5620 0.081 Uiso 1 1 calc R
C3 C 0.6240(4) 1.0602(3) 0.66652(14) 0.0653(8) Uani 1 1 d .
H3 H 0.6450 1.1403 0.6722 0.078 Uiso 1 1 calc R
C4 C 0.5399(3) 0.8048(2) 0.56828(11) 0.0442(5) Uani 1 1 d .
C5 C 0.6682(3) 0.7291(3) 0.52661(12) 0.0527(6) Uani 1 1 d .
C6 C 0.6370(4) 0.6540(3) 0.47216(13) 0.0628(7) Uani 1 1 d .
H6 H 0.7218 0.6017 0.4439 0.075 Uiso 1 1 calc R
C7 C 0.4853(4) 0.6542(3) 0.45844(13) 0.0595(7) Uani 1 1 d .
C8 C 0.3614(3) 0.7297(3) 0.50125(13) 0.0594(7) Uani 1 1 d .
H8 H 0.2584 0.7286 0.4928 0.071 Uiso 1 1 calc R
C9 C 0.3835(3) 0.8080(2) 0.55696(12) 0.0510(6) Uani 1 1 d .
C10 C 0.8363(4) 0.7271(4) 0.53989(16) 0.0783(9) Uani 1 1 d .
H10A H 0.8492 0.8126 0.5317 0.117 Uiso 1 1 calc R
H10B H 0.9090 0.6647 0.5081 0.117 Uiso 1 1 calc R
H10C H 0.8577 0.7028 0.5884 0.117 Uiso 1 1 calc R
C11 C 0.2454(4) 0.8934(4) 0.60071(17) 0.0807(9) Uani 1 1 d .
H11A H 0.1481 0.8845 0.5836 0.121 Uiso 1 1 calc R
H11B H 0.2466 0.9831 0.5970 0.121 Uiso 1 1 calc R
H11C H 0.2528 0.8676 0.6497 0.121 Uiso 1 1 calc R
C12 C 0.4562(5) 0.5729(3) 0.39732(15) 0.0904(11) Uani 1 1 d .
H12A H 0.4857 0.6068 0.3528 0.136 Uiso 1 1 calc R
H12B H 0.3455 0.5768 0.3987 0.136 Uiso 1 1 calc R
H12C H 0.5190 0.4835 0.4017 0.136 Uiso 1 1 calc R
C13 C 0.6609(3) 0.9831(2) 0.79150(11) 0.0415(5) Uani 1 1 d .
C14 C 0.8108(3) 0.9126(2) 0.81174(13) 0.0464(5) Uani 1 1 d .
C15 C 0.8448(3) 0.9237(2) 0.88239(13) 0.0532(6) Uani 1 1 d .
H15 H 0.9444 0.8775 0.8970 0.064 Uiso 1 1 calc R
C16 C 0.7356(3) 1.0012(2) 0.93149(13) 0.0524(6) Uani 1 1 d .
C17 C 0.5916(3) 1.0731(2) 0.90780(13) 0.0532(6) Uani 1 1 d .
H17 H 0.5188 1.1282 0.9402 0.064 Uiso 1 1 calc R
C18 C 0.5500(3) 1.0673(2) 0.83823(13) 0.0475(5) Uani 1 1 d .
C19 C 0.9327(3) 0.8289(3) 0.75902(16) 0.0694(8) Uani 1 1 d .
H19A H 0.9036 0.7509 0.7484 0.104 Uiso 1 1 calc R
H19B H 1.0350 0.8053 0.7790 0.104 Uiso 1 1 calc R
H19C H 0.9373 0.8769 0.7160 0.104 Uiso 1 1 calc R
C20 C 0.3909(3) 1.1493(3) 0.81605(16) 0.0692(8) Uani 1 1 d .
H20A H 0.3243 1.0938 0.8081 0.104 Uiso 1 1 calc R
H20B H 0.4052 1.1941 0.7728 0.104 Uiso 1 1 calc R
H20C H 0.3416 1.2123 0.8531 0.104 Uiso 1 1 calc R
C21 C 0.7713(4) 1.0078(3) 1.00850(14) 0.0743(8) Uani 1 1 d .
H21A H 0.8196 0.9210 1.0250 0.111 Uiso 1 1 calc R
H21B H 0.6743 1.0464 1.0365 0.111 Uiso 1 1 calc R
H21C H 0.8429 1.0603 1.0131 0.111 Uiso 1 1 calc R
C22 C 0.8345(3) 0.4730(2) 0.70842(12) 0.0436(5) Uani 1 1 d .
C23 C 0.9747(3) 0.4109(3) 0.66711(14) 0.0578(6) Uani 1 1 d .
H23 H 1.0155 0.4601 0.6341 0.069 Uiso 1 1 calc R
C24 C 1.0533(3) 0.2805(3) 0.67378(16) 0.0674(8) Uani 1 1 d .
H24 H 1.1446 0.2430 0.6448 0.081 Uiso 1 1 calc R
C25 C 0.9986(4) 0.2040(3) 0.72298(16) 0.0666(7) Uani 1 1 d .
H25 H 1.0531 0.1160 0.7279 0.080 Uiso 1 1 calc R
C26 C 0.8634(3) 0.2603(2) 0.76402(14) 0.0537(6) Uani 1 1 d .
H26 H 0.8263 0.2092 0.7971 0.064 Uiso 1 1 calc R
C27 C 0.7777(3) 0.3936(2) 0.75809(11) 0.0416(5) Uani 1 1 d .
C28 C 0.6393(3) 0.4415(2) 0.80490(11) 0.0407(5) Uani 1 1 d .
H28 H 0.6171 0.3814 0.8369 0.049 Uiso 1 1 calc R
C29 C 0.4175(3) 0.5807(2) 0.86495(11) 0.0403(5) Uani 1 1 d .
C30 C 0.4466(3) 0.6287(2) 0.93018(12) 0.0433(5) Uani 1 1 d .
C31 C 0.3262(3) 0.6527(2) 0.98369(13) 0.0534(6) Uani 1 1 d .
H31 H 0.3447 0.6818 1.0281 0.064 Uiso 1 1 calc R
C32 C 0.1790(3) 0.6344(3) 0.97307(15) 0.0590(7) Uani 1 1 d .
C33 C 0.1545(3) 0.5903(3) 0.90732(16) 0.0595(7) Uani 1 1 d .
H33 H 0.0556 0.5789 0.8995 0.071 Uiso 1 1 calc R
C34 C 0.2722(3) 0.5619(2) 0.85192(13) 0.0484(5) Uani 1 1 d .
C35 C 0.6001(3) 0.6593(3) 0.94172(14) 0.0556(6) Uani 1 1 d .
H35A H 0.6870 0.5928 0.9190 0.083 Uiso 1 1 calc R
H35B H 0.6144 0.6618 0.9920 0.083 Uiso 1 1 calc R
H35C H 0.5970 0.7429 0.9216 0.083 Uiso 1 1 calc R
C36 C 0.2395(3) 0.5179(3) 0.78011(16) 0.0659(7) Uani 1 1 d .
H36A H 0.1325 0.5117 0.7811 0.099 Uiso 1 1 calc R
H36B H 0.3126 0.4336 0.7683 0.099 Uiso 1 1 calc R
H36C H 0.2526 0.5801 0.7449 0.099 Uiso 1 1 calc R
C37 C 0.0511(4) 0.6635(3) 1.03294(18) 0.0857(10) Uani 1 1 d .
H37A H -0.0496 0.6677 1.0141 0.129 Uiso 1 1 calc R
H37B H 0.0454 0.7459 1.0552 0.129 Uiso 1 1 calc R
H37C H 0.0759 0.5953 1.0676 0.129 Uiso 1 1 calc R

loop_
_atom_site_aniso_label
_atom_site_aniso_U_11
_atom_site_aniso_U_22
_atom_site_aniso_U_33
_atom_site_aniso_U_23
_atom_site_aniso_U_13
_atom_site_aniso_U_12
Pd1 0.04208(11) 0.02889(10) 0.03138(10) 0.00442(6) -0.00077(6) -0.01231(7)
Cl1 0.0497(3) 0.0409(3) 0.0639(4) 0.0098(3) 0.0089(3) -0.0073(2)
N1 0.0704(13) 0.0418(10) 0.0331(9) 0.0088(8) -0.0081(9) -0.0265(9)
N2 0.0624(12) 0.0343(10) 0.0396(10) 0.0061(8) -0.0087(8) -0.0217(9)
N3 0.0448(10) 0.0328(9) 0.0351(9) 0.0038(7) -0.0001(7) -0.0129(8)
O1 0.0565(10) 0.0373(9) 0.0505(9) 0.0041(7) 0.0123(7) -0.0115(7)
C1 0.0432(12) 0.0347(11) 0.0351(10) 0.0024(8) -0.0024(9) -0.0133(9)
C2 0.121(3) 0.0519(15) 0.0443(14) 0.0224(12) -0.0187(15) -0.0462(16)
C3 0.113(2) 0.0450(14) 0.0525(15) 0.0171(12) -0.0180(15) -0.0443(15)
C4 0.0642(15) 0.0422(12) 0.0311(10) 0.0076(9) -0.0038(10) -0.0231(11)
C5 0.0659(16) 0.0578(15) 0.0382(12) 0.0074(11) 0.0009(11) -0.0244(13)
C6 0.092(2) 0.0588(16) 0.0373(13) -0.0005(11) 0.0081(13) -0.0231(15)
C7 0.100(2) 0.0513(15) 0.0372(12) 0.0073(11) -0.0089(13) -0.0365(15)
C8 0.0770(18) 0.0679(17) 0.0473(14) 0.0168(13) -0.0187(13) -0.0405(15)
C9 0.0637(16) 0.0531(14) 0.0397(12) 0.0118(10) -0.0067(11) -0.0218(12)
C10 0.070(2) 0.109(3) 0.0598(18) 0.0029(17) 0.0045(14) -0.0330(18)
C11 0.0667(19) 0.103(3) 0.0655(19) -0.0025(17) -0.0039(15) -0.0124(17)
C12 0.163(4) 0.079(2) 0.0461(16) 0.0013(15) -0.0273(19) -0.057(2)
C13 0.0556(14) 0.0345(11) 0.0396(11) 0.0029(9) -0.0072(10) -0.0204(10)
C14 0.0498(13) 0.0412(12) 0.0518(13) -0.0024(10) -0.0033(10) -0.0188(10)
C15 0.0525(14) 0.0498(14) 0.0592(15) 0.0012(11) -0.0157(12) -0.0153(11)
C16 0.0690(17) 0.0465(13) 0.0465(13) 0.0002(11) -0.0119(12) -0.0227(12)
C17 0.0623(16) 0.0458(14) 0.0510(14) -0.0094(11) -0.0010(12) -0.0152(12)
C18 0.0566(14) 0.0343(12) 0.0525(13) -0.0005(10) -0.0090(11) -0.0133(10)
C19 0.0520(16) 0.081(2) 0.0754(19) -0.0199(16) 0.0016(14) -0.0208(14)
C20 0.0734(19) 0.0459(15) 0.080(2) -0.0046(14) -0.0211(15) -0.0009(13)
C21 0.098(2) 0.077(2) 0.0501(15) -0.0020(14) -0.0196(15) -0.0252(17)
C22 0.0498(13) 0.0415(12) 0.0403(11) -0.0056(9) -0.0023(10) -0.0145(10)
C23 0.0566(15) 0.0534(15) 0.0591(15) -0.0051(12) 0.0126(12) -0.0117(12)
C24 0.0609(17) 0.0555(17) 0.0760(19) -0.0130(14) 0.0129(14) -0.0039(13)
C25 0.0695(18) 0.0404(14) 0.0790(19) -0.0075(13) -0.0036(15) 0.0019(13)
C26 0.0650(16) 0.0361(12) 0.0564(14) 0.0017(11) -0.0038(12) -0.0086(11)
C27 0.0504(13) 0.0359(11) 0.0384(11) -0.0018(9) -0.0066(9) -0.0114(10)
C28 0.0534(13) 0.0331(11) 0.0373(11) 0.0057(9) -0.0043(9) -0.0150(10)
C29 0.0481(13) 0.0313(11) 0.0414(11) 0.0094(9) 0.0025(9) -0.0122(9)
C30 0.0525(13) 0.0352(11) 0.0416(12) 0.0082(9) 0.0000(10) -0.0122(10)
C31 0.0698(17) 0.0454(13) 0.0424(13) 0.0066(10) 0.0079(11) -0.0147(12)
C32 0.0621(17) 0.0460(14) 0.0635(16) 0.0149(12) 0.0169(13) -0.0109(12)
C33 0.0480(14) 0.0524(15) 0.0798(19) 0.0192(13) 0.0043(13) -0.0187(12)
C34 0.0522(14) 0.0396(12) 0.0559(14) 0.0108(10) -0.0030(11) -0.0170(10)
C35 0.0624(16) 0.0566(15) 0.0492(14) -0.0034(11) -0.0030(11) -0.0194(12)
C36 0.0694(18) 0.0626(17) 0.0732(18) 0.0028(14) -0.0173(14) -0.0283(14)
C37 0.077(2) 0.077(2) 0.090(2) 0.0171(17) 0.0371(18) -0.0097(17)

loop_
_atom_type_symbol
_atom_type_description
_atom_type_scat_dispersion_real
_atom_type_scat_dispersion_imag
_atom_type_scat_source
C C 0.0033 0.0016 'International Tables Vol C Tables 4.2.6.8 and 6.1.1.4'
H H 0.0000 0.0000 'International Tables Vol C Tables 4.2.6.8 and 6.1.1.4'
N N 0.0061 0.0033 'International Tables Vol C Tables 4.2.6.8 and 6.1.1.4'
O O 0.0106 0.0060 'International Tables Vol C Tables 4.2.6.8 and 6.1.1.4'
Cl Cl 0.1484 0.1585 'International Tables Vol C Tables 4.2.6.8 and 6.1.1.4'
Pd Pd -0.9988 1.0072 'International Tables Vol C Tables 4.2.6.8 and 6.1.1.4'

loop_
_geom_angle_atom_site_label_1
_geom_angle_atom_site_label_2
_geom_angle_atom_site_label_3
_geom_angle
C1 Pd1 O1 90.40(7)
C1 Pd1 N3 176.29(7)
O1 Pd1 N3 91.32(7)
C1 Pd1 Cl1 85.80(6)
O1 Pd1 Cl1 175.54(5)
N3 Pd1 Cl1 92.60(5)
C1 N1 C2 110.52(19)
C1 N1 C4 126.67(18)
C2 N1 C4 122.70(18)
C1 N2 C3 110.87(19)
C1 N2 C13 124.83(17)
C3 N2 C13 124.20(19)
C28 N3 C29 115.88(18)
C28 N3 Pd1 124.08(15)
C29 N3 Pd1 119.75(13)
C22 O1 Pd1 126.96(14)
N2 C1 N1 104.58(17)
N2 C1 Pd1 126.22(15)
N1 C1 Pd1 129.12(15)
C3 C2 N1 107.1(2)
C2 C3 N2 107.0(2)
C5 C4 C9 122.4(2)
C5 C4 N1 118.4(2)
C9 C4 N1 119.0(2)
C6 C5 C4 117.6(2)
C6 C5 C10 120.9(3)
C4 C5 C10 121.5(2)
C7 C6 C5 122.3(3)
C6 C7 C8 118.3(2)
C6 C7 C12 120.6(3)
C8 C7 C12 121.1(3)
C7 C8 C9 122.6(3)
C4 C9 C8 116.7(2)
C4 C9 C11 122.0(2)
C8 C9 C11 121.3(3)
C14 C13 C18 122.3(2)
C14 C13 N2 118.1(2)
C18 C13 N2 119.6(2)
C15 C14 C13 117.6(2)
C15 C14 C19 121.0(2)
C13 C14 C19 121.4(2)
C16 C15 C14 122.1(2)
C15 C16 C17 117.8(2)
C15 C16 C21 121.5(2)
C17 C16 C21 120.7(2)
C16 C17 C18 123.2(2)
C17 C18 C13 116.9(2)
C17 C18 C20 120.3(2)
C13 C18 C20 122.8(2)
O1 C22 C23 117.8(2)
O1 C22 C27 125.7(2)
C23 C22 C27 116.5(2)
C24 C23 C22 122.3(3)
C23 C24 C25 120.9(3)
C26 C25 C24 118.6(2)
C25 C26 C27 122.3(2)
C26 C27 C22 119.4(2)
C26 C27 C28 116.9(2)
C22 C27 C28 123.7(2)
N3 C28 C27 128.1(2)
C34 C29 C30 122.1(2)
C34 C29 N3 119.6(2)
C30 C29 N3 118.1(2)
C31 C30 C29 117.7(2)
C31 C30 C35 120.6(2)
C29 C30 C35 121.6(2)
C30 C31 C32 122.0(2)
C33 C32 C31 118.2(2)
C33 C32 C37 121.9(3)
C31 C32 C37 120.0(3)
C32 C33 C34 122.4(2)
C29 C34 C33 117.6(2)
C29 C34 C36 121.5(2)
C33 C34 C36 120.9(2)

loop_
_geom_bond_atom_site_label_1
_geom_bond_atom_site_label_2
_geom_bond_distance
Pd1 C1 1.977(2)
Pd1 O1 2.0084(15)
Pd1 N3 2.0521(17)
Pd1 Cl1 2.2801(6)
N1 C1 1.352(3)
N1 C2 1.381(3)
N1 C4 1.441(3)
N2 C1 1.350(3)
N2 C3 1.377(3)
N2 C13 1.442(3)
N3 C28 1.288(3)
N3 C29 1.444(3)
O1 C22 1.302(3)
C2 C3 1.331(4)
C4 C5 1.384(3)
C4 C9 1.393(3)
C5 C6 1.386(4)
C5 C10 1.505(4)
C6 C7 1.371(4)
C7 C8 1.371(4)
C7 C12 1.515(4)
C8 C9 1.396(4)
C9 C11 1.494(4)
C13 C14 1.391(3)
C13 C18 1.388(3)
C14 C15 1.389(3)
C14 C19 1.502(3)
C15 C16 1.378(4)
C16 C17 1.377(4)
C16 C21 1.503(3)
C17 C18 1.382(3)
C18 C20 1.503(3)
C22 C23 1.408(3)
C22 C27 1.419(3)
C23 C24 1.373(4)
C24 C25 1.383(4)
C25 C26 1.361(4)
C26 C27 1.412(3)
C27 C28 1.426(3)
C29 C34 1.382(3)
C29 C30 1.393(3)
C30 C31 1.384(3)
C30 C35 1.502(3)
C31 C32 1.386(4)
C32 C33 1.372(4)
C32 C37 1.510(3)
C33 C34 1.393(4)
C34 C36 1.498(4)
